data_4108889
loop_
_publ_author_name
'Trisha M. Hoette'
'Rebecca J. Abergel'
'Jide Xu'
'Roland K. Strong'
'Kenneth N. Raymond'

_publ_section_title
;
 The Role of Electrostatics in Siderophore Recognition by the
 Immunoprotein Siderocalin1
;
_journal_name_full 'Journal of the American Chemical Society'
_journal_page_first 17584
_journal_page_last 17592
_journal_paper_doi 10.1021/ja8074665
_journal_volume 130
_journal_year 2008
_chemical_formula_moiety 'C25 H26 N7 Fe O9 Cl2'
_chemical_formula_sum 'C25 H26 Cl2 Fe N7 O9'
_chemical_formula_weight 695.28
_chemical_name_common 'Fe(III) 1,2-HOPO Complex'
_chemical_name_systematic
; 
 ? 
;
_space_group_IT_number 14
_symmetry_cell_setting monoclinic
_symmetry_space_group_name_Hall '-P 2ybc'
_symmetry_space_group_name_H-M 'P 1 21/c 1'
_atom_sites_solution_hydrogens geom
_atom_sites_solution_primary direct
_atom_sites_solution_secondary difmap
_audit_creation_method SHELXL-97
_cell_angle_alpha 90.00
_cell_angle_beta 108.09(3)
_cell_angle_gamma 90.00
_cell_formula_units_Z 4
_cell_length_a 12.060(2)
_cell_length_b 18.281(4)
_cell_length_c 13.410(3)
_cell_measurement_reflns_used 6702
_cell_measurement_temperature 153(2)
_cell_measurement_theta_max 26.20
_cell_measurement_theta_min 1.50
_cell_volume 2810.3(11)
_computing_cell_refinement 'SAINT v.4.024'
_computing_data_collection 'Bruker SMART v.5.059'
_computing_data_reduction 'SAINT v.4.024'
_computing_molecular_graphics 'ORTEP-3 v.1.08, POV-Ray v3.6.1c.icl8.win32'
_computing_publication_material 'ORTEP-3 v.1.08, POV-Ray v3.6.1c.icl8.win32'
_computing_structure_refinement 'teXsan, Mol. Structure Corp. 1985, 1992)'
_computing_structure_solution 'SIR92 (Altomare, 1994)'
_diffrn_ambient_temperature 153(2)
_diffrn_detector_area_resol_mean 81.92
_diffrn_measured_fraction_theta_full 0.995
_diffrn_measured_fraction_theta_max 0.995
_diffrn_measurement_device_type 'Bruker SMART 1000'
_diffrn_measurement_method \w/2\q-scans
_diffrn_radiation_monochromator graphite
_diffrn_radiation_source 'fine-focus sealed tube'
_diffrn_radiation_type MoK\a
_diffrn_radiation_wavelength 0.71073
_diffrn_reflns_av_R_equivalents 0.0304
_diffrn_reflns_av_sigmaI/netI 0.0263
_diffrn_reflns_limit_h_max 13
_diffrn_reflns_limit_h_min -13
_diffrn_reflns_limit_k_max 20
_diffrn_reflns_limit_k_min -11
_diffrn_reflns_limit_l_max 14
_diffrn_reflns_limit_l_min -14
_diffrn_reflns_number 11583
_diffrn_reflns_theta_full 23.26
_diffrn_reflns_theta_max 23.26
_diffrn_reflns_theta_min 1.78
_diffrn_standards_number 0
_exptl_absorpt_coefficient_mu 0.794
_exptl_absorpt_correction_T_max 0.9248
_exptl_absorpt_correction_T_min 0.7966
_exptl_absorpt_correction_type multi-scan
_exptl_absorpt_process_details 'Blessing, 1995'
_exptl_crystal_colour red
_exptl_crystal_density_diffrn 1.643
_exptl_crystal_description plate
_exptl_crystal_F_000 1428
_exptl_crystal_size_max 0.30
_exptl_crystal_size_mid 0.20
_exptl_crystal_size_min 0.10
_refine_diff_density_max 0.935
_refine_diff_density_min -0.818
_refine_diff_density_rms 0.078
_refine_ls_extinction_method none
_refine_ls_goodness_of_fit_ref 1.004
_refine_ls_hydrogen_treatment constr
_refine_ls_matrix_type full
_refine_ls_number_parameters 440
_refine_ls_number_reflns 4026
_refine_ls_number_restraints 0
_refine_ls_restrained_S_all 1.004
_refine_ls_R_factor_all 0.0576
_refine_ls_R_factor_gt 0.0512
_refine_ls_shift/su_max 0.000
_refine_ls_shift/su_mean 0.000
_refine_ls_structure_factor_coef Fsqd
_refine_ls_weighting_details 'calc w=1/[\s^2^(Fo^2^)+(0.0314P)^2^+11.6269P] where P=(Fo^2^+2Fc^2^)/3'
_refine_ls_weighting_scheme calc
_refine_ls_wR_factor_gt 0.1146
_refine_ls_wR_factor_ref 0.1194
_reflns_number_gt 3597
_reflns_number_total 4026
_reflns_threshold_expression >2sigma(I)
_cod_data_source_file ja8074665_si_004.cif
_cod_data_source_block fe12
_cod_original_cell_volume 2810.2(10)
_cod_database_code 4108889

loop_
_symmetry_equiv_pos_as_xyz
'x, y, z'
'-x, y+1/2, -z+1/2'
'-x, -y, -z'
'x, -y-1/2, z-1/2'

loop_
_atom_site_label
_atom_site_type_symbol
_atom_site_fract_x
_atom_site_fract_y
_atom_site_fract_z
_atom_site_U_iso_or_equiv
_atom_site_adp_type
_atom_site_occupancy
_atom_site_symmetry_multiplicity
_atom_site_calc_flag
_atom_site_refinement_flags
_atom_site_disorder_assembly
_atom_site_disorder_group
Fe1 Fe 0.85187(5) 0.53173(3) 0.70113(4) 0.01891(17) Uani 1 1 d . . .
O101 O 0.9706(2) 0.50192(14) 0.6353(2) 0.0225(6) Uani 1 1 d . . .
O102 O 0.9614(2) 0.61758(14) 0.7339(2) 0.0227(6) Uani 1 1 d . . .
O103 O 1.2500(3) 0.75074(16) 0.8469(2) 0.0341(7) Uani 1 1 d . . .
O111 O 0.8043(2) 0.43067(14) 0.7256(2) 0.0259(6) Uani 1 1 d . . .
O112 O 0.8953(2) 0.52689(14) 0.8598(2) 0.0225(6) Uani 1 1 d . . .
O113 O 0.8371(3) 0.53078(17) 1.1484(2) 0.0349(7) Uani 1 1 d . . .
O121 O 0.7302(2) 0.53221(15) 0.5575(2) 0.0240(6) Uani 1 1 d . . .
O122 O 0.7319(2) 0.60184(17) 0.7189(2) 0.0327(7) Uani 1 1 d . . .
N100 N 0.8900(3) 0.74886(19) 0.9521(3) 0.0282(8) Uani 1 1 d . . .
N101 N 1.0608(3) 0.60569(17) 0.7093(2) 0.0193(7) Uani 1 1 d . . .
N102 N 1.0607(3) 0.73647(18) 0.8358(2) 0.0271(8) Uani 1 1 d . . .
H10A H 0.9977 0.7116 0.8102 0.032 Uiso 1 1 calc R . .
N111 N 0.8336(3) 0.47355(17) 0.8895(2) 0.0216(7) Uani 1 1 d . . .
N112 N 0.8953(3) 0.59718(18) 1.0328(2) 0.0258(8) Uani 1 1 d . . .
H11A H 0.9047 0.5992 0.9718 0.031 Uiso 1 1 calc R . .
N121 N 0.6401(3) 0.61386(18) 0.6312(3) 0.0258(8) Uani 1 1 d . . .
C102 C 1.0604(3) 0.5433(2) 0.6521(3) 0.0208(8) Uani 1 1 d . . .
C103 C 1.1558(3) 0.5324(2) 0.6148(3) 0.0240(9) Uani 1 1 d . . .
H10B H 1.1571 0.4923 0.5725 0.029 Uiso 1 1 calc R . .
C104 C 1.2459(3) 0.5803(2) 0.6405(3) 0.0281(9) Uani 1 1 d . . .
H10C H 1.3084 0.5730 0.6149 0.034 Uiso 1 1 calc R . .
C105 C 1.2466(3) 0.6406(2) 0.7051(3) 0.0271(9) Uani 1 1 d . . .
H10D H 1.3103 0.6721 0.7240 0.033 Uiso 1 1 calc R . .
C106 C 1.1531(3) 0.6532(2) 0.7402(3) 0.0218(9) Uani 1 1 d . . .
C107 C 1.1573(4) 0.7180(2) 0.8128(3) 0.0242(9) Uani 1 1 d . . .
C108 C 1.0619(4) 0.7988(2) 0.9042(3) 0.0360(11) Uani 1 1 d . . .
H10E H 1.0864 0.8423 0.8752 0.043 Uiso 1 1 calc R . .
H10F H 1.1179 0.7899 0.9727 0.043 Uiso 1 1 calc R . .
C109 C 0.9438(4) 0.8116(2) 0.9159(4) 0.0422(12) Uani 1 1 d . . .
H10G H 0.9501 0.8516 0.9650 0.051 Uiso 1 1 calc R . .
H10H H 0.8916 0.8274 0.8486 0.051 Uiso 1 1 calc R . .
C112 C 0.7891(3) 0.4208(2) 0.8150(3) 0.0242(9) Uani 1 1 d . . .
C113 C 0.7312(4) 0.3614(2) 0.8431(3) 0.0286(9) Uani 1 1 d . . .
H11B H 0.7032 0.3233 0.7959 0.034 Uiso 1 1 calc R . .
C114 C 0.7164(4) 0.3597(2) 0.9398(3) 0.0329(10) Uani 1 1 d . . .
H11C H 0.6784 0.3202 0.9586 0.039 Uiso 1 1 calc R . .
C115 C 0.7578(4) 0.4166(2) 1.0107(3) 0.0306(10) Uani 1 1 d . . .
H11D H 0.7451 0.4154 1.0756 0.037 Uiso 1 1 calc R . .
C116 C 0.8169(3) 0.4741(2) 0.9861(3) 0.0241(9) Uani 1 1 d . . .
C117 C 0.8527(3) 0.5370(2) 1.0624(3) 0.0251(9) Uani 1 1 d . . .
C118 C 0.9263(4) 0.6597(2) 1.1031(3) 0.0321(10) Uani 1 1 d . . .
H11E H 0.9867 0.6455 1.1668 0.039 Uiso 1 1 calc R . .
H11F H 0.8586 0.6750 1.1222 0.039 Uiso 1 1 calc R . .
C119 C 0.9692(4) 0.7229(2) 1.0530(3) 0.0332(10) Uani 1 1 d . . .
H11G H 0.9856 0.7636 1.1019 0.040 Uiso 1 1 calc R . .
H11H H 1.0423 0.7088 1.0426 0.040 Uiso 1 1 calc R . .
C122 C 0.6402(3) 0.5723(2) 0.5466(3) 0.0229(9) Uani 1 1 d . . .
C123 C 0.5415(4) 0.5778(2) 0.4569(3) 0.0315(10) Uani 1 1 d . . .
H12A H 0.5364 0.5495 0.3981 0.038 Uiso 1 1 calc R . .
C124 C 0.4533(4) 0.6246(2) 0.4563(4) 0.0365(11) Uani 1 1 d . . .
H12B H 0.3876 0.6275 0.3975 0.044 Uiso 1 1 calc R . .
C125 C 0.4611(4) 0.6677(2) 0.5428(4) 0.0386(12) Uani 1 1 d . . .
H12C H 0.4013 0.7003 0.5408 0.046 Uiso 1 1 calc R . .
C126 C 0.5547(4) 0.6633(2) 0.6308(4) 0.0377(11) Uani 1 1 d . A .
C127 C 0.5633(4) 0.7143(4) 0.7197(6) 0.074(2) Uani 1 1 d . . .
O123 O 0.4789(12) 0.7324(14) 0.759(3) 0.023(8) Uani 0.25(5) 1 d P A 1
N122 N 0.6604(12) 0.6877(9) 0.8375(12) 0.026(5) Uiso 0.261(16) 1 d P A 1
H12D H 0.7013 0.6492 0.8374 0.031 Uiso 0.261(16) 1 calc PR A 1
C128 C 0.6794(12) 0.7247(8) 0.9369(10) 0.036(4) Uani 0.339(12) 1 d P A 1
H12E H 0.6110 0.7537 0.9337 0.043 Uiso 0.339(12) 1 calc PR A 1
H12F H 0.6890 0.6884 0.9917 0.043 Uiso 0.339(12) 1 calc PR A 1
O124 O 0.4787(5) 0.7559(9) 0.7080(16) 0.051(4) Uani 0.75(5) 1 d P A 2
N123 N 0.6664(5) 0.7270(4) 0.7853(6) 0.058(3) Uani 0.739(16) 1 d P A 2
H12G H 0.7251 0.7015 0.7819 0.070 Uiso 0.739(16) 1 calc PR A 2
C129 C 0.6833(7) 0.7841(5) 0.8650(6) 0.059(3) Uani 0.661(12) 1 d P A 2
H12H H 0.6997 0.8298 0.8356 0.071 Uiso 0.661(12) 1 calc PR A 2
H12I H 0.6109 0.7904 0.8812 0.071 Uiso 0.661(12) 1 calc PR A 2
C130 C 0.7768(4) 0.7700(4) 0.9627(4) 0.0589(17) Uani 1 1 d . . .
C1SA C 0.5790(9) 0.5454(8) 1.1566(8) 0.137(4) Uani 1 1 d . . .
Cl1 Cl 0.4745(5) 0.4791(3) 1.2021(4) 0.0639(12) Uani 0.50 1 d P B 1
Cl2 Cl 0.5632(3) 0.6077(2) 1.0432(3) 0.0792(10) Uani 0.50 1 d P B 1
Cl3 Cl 0.5965(4) 0.6164(3) 1.1926(5) 0.1134(15) Uani 0.50 1 d P B 2
Cl4 Cl 0.4901(5) 0.4886(3) 1.1579(4) 0.0785(15) Uani 0.50 1 d P B 2

loop_
_atom_site_aniso_label
_atom_site_aniso_U_11
_atom_site_aniso_U_22
_atom_site_aniso_U_33
_atom_site_aniso_U_23
_atom_site_aniso_U_13
_atom_site_aniso_U_12
Fe1 0.0193(3) 0.0184(3) 0.0188(3) -0.0025(2) 0.0057(2) 0.0010(2)
O101 0.0208(14) 0.0237(14) 0.0228(14) -0.0056(12) 0.0067(11) -0.0002(12)
O102 0.0219(14) 0.0212(14) 0.0282(15) -0.0048(12) 0.0124(12) -0.0003(11)
O103 0.0358(18) 0.0282(16) 0.0343(16) -0.0029(13) 0.0052(14) -0.0147(14)
O111 0.0352(16) 0.0195(14) 0.0241(15) -0.0030(12) 0.0109(12) -0.0016(12)
O112 0.0261(14) 0.0197(14) 0.0221(14) 0.0003(11) 0.0079(11) -0.0044(12)
O113 0.0439(18) 0.0413(18) 0.0201(16) 0.0014(13) 0.0107(13) -0.0031(15)
O121 0.0215(14) 0.0284(15) 0.0217(14) -0.0014(12) 0.0063(11) 0.0033(12)
O122 0.0218(15) 0.0440(18) 0.0276(15) -0.0135(14) 0.0006(12) 0.0079(13)
N100 0.0286(19) 0.0290(19) 0.0233(18) -0.0054(15) 0.0024(15) 0.0051(15)
N101 0.0198(17) 0.0215(17) 0.0165(16) 0.0018(13) 0.0055(13) 0.0023(14)
N102 0.035(2) 0.0214(18) 0.0237(18) -0.0054(14) 0.0084(15) -0.0057(15)
N111 0.0216(17) 0.0199(17) 0.0218(17) 0.0016(14) 0.0047(14) 0.0005(14)
N112 0.0318(19) 0.0275(19) 0.0182(17) -0.0046(14) 0.0079(14) -0.0028(15)
N121 0.0163(17) 0.0267(19) 0.034(2) -0.0033(16) 0.0063(15) 0.0013(14)
C102 0.024(2) 0.020(2) 0.0150(19) 0.0020(16) 0.0025(16) 0.0029(17)
C103 0.024(2) 0.027(2) 0.021(2) 0.0001(17) 0.0070(17) 0.0063(18)
C104 0.023(2) 0.031(2) 0.031(2) 0.0021(19) 0.0105(18) 0.0043(18)
C105 0.022(2) 0.031(2) 0.027(2) 0.0055(19) 0.0045(17) -0.0019(18)
C106 0.025(2) 0.020(2) 0.0169(19) 0.0056(16) 0.0015(16) -0.0007(17)
C107 0.033(2) 0.019(2) 0.019(2) 0.0057(16) 0.0063(18) -0.0007(18)
C108 0.057(3) 0.021(2) 0.032(2) -0.0069(19) 0.018(2) -0.008(2)
C109 0.064(3) 0.026(2) 0.035(3) -0.006(2) 0.012(2) 0.010(2)
C112 0.023(2) 0.022(2) 0.025(2) 0.0015(17) 0.0034(17) 0.0037(17)
C113 0.032(2) 0.022(2) 0.029(2) 0.0018(18) 0.0058(19) -0.0002(18)
C114 0.035(2) 0.026(2) 0.035(2) 0.008(2) 0.007(2) -0.0046(19)
C115 0.036(2) 0.032(2) 0.023(2) 0.0111(19) 0.0082(19) 0.003(2)
C116 0.024(2) 0.027(2) 0.020(2) 0.0048(17) 0.0036(16) 0.0046(17)
C117 0.023(2) 0.031(2) 0.019(2) 0.0033(17) 0.0023(17) 0.0039(18)
C118 0.039(3) 0.035(3) 0.022(2) -0.0071(19) 0.0078(19) -0.006(2)
C119 0.034(2) 0.036(3) 0.025(2) -0.0087(19) 0.0026(19) -0.004(2)
C122 0.023(2) 0.024(2) 0.024(2) 0.0051(17) 0.0099(17) -0.0021(17)
C123 0.027(2) 0.039(3) 0.026(2) 0.0125(19) 0.0061(19) 0.000(2)
C124 0.026(2) 0.036(3) 0.043(3) 0.018(2) 0.003(2) -0.001(2)
C125 0.017(2) 0.027(2) 0.069(3) 0.007(2) 0.008(2) 0.0020(18)
C126 0.019(2) 0.027(2) 0.067(3) -0.010(2) 0.012(2) -0.0003(19)
C127 0.021(3) 0.076(4) 0.113(5) -0.060(4) 0.002(3) 0.010(3)
O123 0.013(7) 0.027(9) 0.030(15) 0.004(9) 0.010(6) 0.009(5)
C128 0.040(8) 0.038(9) 0.036(8) -0.014(6) 0.020(6) 0.009(6)
O124 0.033(3) 0.056(6) 0.059(8) -0.014(6) 0.008(3) 0.021(3)
N123 0.033(3) 0.067(6) 0.058(5) -0.038(5) -0.010(3) 0.029(3)
C129 0.048(5) 0.064(6) 0.051(5) -0.032(5) -0.006(4) 0.034(4)
C130 0.032(3) 0.089(4) 0.049(3) -0.031(3) 0.004(2) 0.017(3)
C1SA 0.097(7) 0.220(14) 0.091(7) 0.035(8) 0.025(5) -0.032(8)
Cl1 0.055(2) 0.072(3) 0.064(3) 0.012(2) 0.017(2) 0.0151(18)
Cl2 0.0608(19) 0.097(3) 0.086(2) 0.018(2) 0.0319(17) 0.0216(18)
Cl3 0.092(3) 0.098(3) 0.156(5) 0.012(3) 0.047(3) 0.009(3)
Cl4 0.070(3) 0.064(3) 0.083(4) 0.012(3) -0.003(3) 0.011(2)

loop_
_atom_type_symbol
_atom_type_description
_atom_type_scat_dispersion_real
_atom_type_scat_dispersion_imag
_atom_type_scat_source
C C 0.0033 0.0016 'International Tables Vol C Tables 4.2.6.8 and 6.1.1.4'
H H 0.0000 0.0000 'International Tables Vol C Tables 4.2.6.8 and 6.1.1.4'
N N 0.0061 0.0033 'International Tables Vol C Tables 4.2.6.8 and 6.1.1.4'
O O 0.0106 0.0060 'International Tables Vol C Tables 4.2.6.8 and 6.1.1.4'
Fe Fe 0.3463 0.8444 'International Tables Vol C Tables 4.2.6.8 and 6.1.1.4'
Cl Cl 0.1484 0.1585 'International Tables Vol C Tables 4.2.6.8 and 6.1.1.4'

loop_
_geom_angle_atom_site_label_1
_geom_angle_atom_site_label_2
_geom_angle_atom_site_label_3
_geom_angle
O101 Fe1 O111 95.94(11)
O101 Fe1 O122 151.60(12)
O111 Fe1 O122 108.57(12)
O101 Fe1 O102 78.18(10)
O111 Fe1 O102 153.06(11)
O122 Fe1 O102 85.66(11)
O101 Fe1 O121 89.27(11)
O111 Fe1 O121 90.03(11)
O122 Fe1 O121 76.92(11)
O102 Fe1 O121 115.90(11)
O101 Fe1 O112 117.99(11)
O111 Fe1 O112 77.31(10)
O122 Fe1 O112 82.18(11)
O102 Fe1 O112 82.34(11)
O121 Fe1 O112 150.67(11)
C102 O101 Fe1 116.6(2)
N101 O102 Fe1 113.1(2)
C112 O111 Fe1 114.7(2)
N111 O112 Fe1 110.6(2)
C122 O121 Fe1 116.7(2)
N121 O122 Fe1 115.1(2)
C130 N100 C119 110.7(4)
C130 N100 C109 110.2(4)
C119 N100 C109 109.1(3)
O102 N101 C106 121.4(3)
O102 N101 C102 114.7(3)
C106 N101 C102 123.9(3)
C107 N102 C108 120.1(4)
O112 N111 C116 121.7(3)
O112 N111 C112 114.6(3)
C116 N111 C112 123.7(3)
C117 N112 C118 120.2(3)
O122 N121 C122 114.7(3)
O122 N121 C126 121.3(3)
C122 N121 C126 124.0(4)
O101 C102 N101 116.4(3)
O101 C102 C103 126.4(4)
N101 C102 C103 117.1(3)
C104 C103 C102 119.9(4)
C103 C104 C105 121.1(4)
C106 C105 C104 119.8(4)
C105 C106 N101 117.9(4)
C105 C106 C107 118.8(4)
N101 C106 C107 123.3(3)
O103 C107 N102 123.4(4)
O103 C107 C106 117.6(4)
N102 C107 C106 119.0(4)
N102 C108 C109 111.3(4)
N100 C109 C108 116.3(4)
O111 C112 N111 116.4(3)
O111 C112 C113 126.0(4)
N111 C112 C113 117.6(4)
C114 C113 C112 119.7(4)
C113 C114 C115 120.5(4)
C116 C115 C114 120.9(4)
C115 C116 N111 117.6(4)
C115 C116 C117 118.9(4)
N111 C116 C117 123.4(4)
O113 C117 N112 123.0(4)
O113 C117 C116 118.0(4)
N112 C117 C116 119.0(3)
N112 C118 C119 111.6(3)
N100 C119 C118 116.3(4)
O121 C122 N121 116.3(3)
O121 C122 C123 126.9(4)
N121 C122 C123 116.8(4)
C124 C123 C122 120.1(4)
C123 C124 C125 120.2(4)
C126 C125 C124 121.2(4)
C125 C126 N121 117.6(4)
C125 C126 C127 119.4(4)
N121 C126 C127 122.9(4)
O124 C127 N123 123.4(6)
N123 C127 O123 112.1(13)
O124 C127 C126 115.5(7)
N123 C127 C126 117.8(5)
O123 C127 C126 127.0(9)
O124 C127 N122 125.9(11)
O123 C127 N122 95.3(19)
C126 C127 N122 114.6(6)
C128 N122 C127 125.6(12)
C130 C128 N122 112.8(11)
C127 N123 C129 120.5(5)
C130 C129 N123 115.0(6)
C128 C130 N100 123.9(7)
C128 C130 C129 61.6(7)
N100 C130 C129 116.2(5)
Cl3 C1SA Cl4 133.0(9)
Cl3 C1SA Cl2 71.1(6)
Cl4 C1SA Cl2 122.8(6)
Cl3 C1SA Cl1 120.8(8)
Cl2 C1SA Cl1 135.6(6)

loop_
_geom_bond_atom_site_label_1
_geom_bond_atom_site_label_2
_geom_bond_distance
Fe1 O101 1.978(3)
Fe1 O111 1.992(3)
Fe1 O122 2.002(3)
Fe1 O102 2.010(3)
Fe1 O121 2.027(3)
Fe1 O112 2.029(3)
O101 C102 1.282(5)
O102 N101 1.356(4)
O103 C107 1.224(5)
O111 C112 1.281(5)
O112 N111 1.360(4)
O113 C117 1.231(5)
O121 C122 1.280(5)
O122 N121 1.359(4)
N100 C130 1.468(6)
N100 C119 1.471(5)
N100 C109 1.472(6)
N101 C106 1.370(5)
N101 C102 1.374(5)
N102 C107 1.338(5)
N102 C108 1.461(5)
N111 C116 1.371(5)
N111 C112 1.372(5)
N112 C117 1.326(5)
N112 C118 1.455(5)
N121 C122 1.366(5)
N121 C126 1.369(5)
C102 C103 1.404(5)
C103 C104 1.355(6)
C104 C105 1.401(6)
C105 C106 1.370(6)
C106 C107 1.525(6)
C108 C109 1.498(7)
C112 C113 1.404(6)
C113 C114 1.364(6)
C114 C115 1.393(6)
C115 C116 1.367(6)
C116 C117 1.511(6)
C118 C119 1.507(6)
C122 C123 1.409(6)
C123 C124 1.363(6)
C124 C125 1.381(7)
C125 C126 1.358(7)
C126 C127 1.491(7)
C127 O124 1.243(9)
C127 N123 1.302(7)
C127 O123 1.33(2)
C127 N122 1.719(18)
N122 C128 1.448(18)
C128 C130 1.391(15)
N123 C129 1.463(9)
C129 C130 1.462(9)
C1SA Cl3 1.377(14)
C1SA Cl4 1.498(13)
C1SA Cl2 1.862(11)
C1SA Cl1 1.978(11)
